data_4510326
loop_
_publ_author_name
'Zhao, Nian'
'Sun, Fuxing'
'He, Hongming'
'Jia, Jiangtao'
'Zhu, Guangshan'

_publ_section_title
;
 Solvent-Induced Single Crystal To Single Crystal Transformation and
 Complete Metal Exchange of a Pyrene-Based Metal--Organic Framework
;
_journal_issue 4
_journal_name_full 'Crystal Growth &amp; Design'
_journal_page_first 1738
_journal_paper_doi 10.1021/cg401887b
_journal_volume 14
_journal_year 2014
_chemical_formula_sum 'C26 H15 O11 S Zn2'
_chemical_formula_weight 666.23
_chemical_name_systematic
; 
 ? 
;
_space_group_IT_number 14
_symmetry_space_group_name_Hall '-P 2ybc'
_symmetry_space_group_name_H-M 'P 1 21/c 1'
_atom_sites_solution_hydrogens geom
_atom_sites_solution_primary direct
_atom_sites_solution_secondary difmap
_audit_creation_method SHELXL-97
_cell_angle_alpha 90.00
_cell_angle_beta 95.333(9)
_cell_angle_gamma 90.00
_cell_formula_units_Z 4
_cell_length_a 11.078(5)
_cell_length_b 16.012(6)
_cell_length_c 23.804(9)
_cell_measurement_temperature 293(2)
_cell_volume 4204(3)
_computing_structure_refinement 'SHELXL-97 (Sheldrick, 1997)'
_computing_structure_solution 'SHELXS-97 (Sheldrick, 1990)'
_diffrn_ambient_temperature 293(2)
_diffrn_measured_fraction_theta_full 0.963
_diffrn_measured_fraction_theta_max 0.963
_diffrn_radiation_monochromator graphite
_diffrn_radiation_source 'fine-focus sealed tube'
_diffrn_radiation_type MoK\a
_diffrn_radiation_wavelength 0.71073
_diffrn_reflns_av_R_equivalents 0.0702
_diffrn_reflns_av_sigmaI/netI 0.1389
_diffrn_reflns_limit_h_max 10
_diffrn_reflns_limit_h_min -14
_diffrn_reflns_limit_k_max 21
_diffrn_reflns_limit_k_min -21
_diffrn_reflns_limit_l_max 31
_diffrn_reflns_limit_l_min -27
_diffrn_reflns_number 25716
_diffrn_reflns_theta_full 28.48
_diffrn_reflns_theta_max 28.48
_diffrn_reflns_theta_min 1.53
_exptl_absorpt_coefficient_mu 1.229
_exptl_crystal_density_diffrn 1.053
_exptl_crystal_density_method 'not measured'
_exptl_crystal_F_000 1340
_exptl_crystal_size_max 0.4
_exptl_crystal_size_mid 0.3
_exptl_crystal_size_min 0.1
_platon_squeeze_details
;
;
_refine_diff_density_max 0.957
_refine_diff_density_min -0.937
_refine_diff_density_rms 0.104
_refine_ls_extinction_method none
_refine_ls_goodness_of_fit_ref 0.799
_refine_ls_hydrogen_treatment mixed
_refine_ls_matrix_type full
_refine_ls_number_parameters 361
_refine_ls_number_reflns 10241
_refine_ls_number_restraints 0
_refine_ls_restrained_S_all 0.799
_refine_ls_R_factor_all 0.1545
_refine_ls_R_factor_gt 0.0769
_refine_ls_shift/su_max 0.000
_refine_ls_shift/su_mean 0.000
_refine_ls_structure_factor_coef Fsqd
_refine_ls_weighting_details 'calc w=1/[\s^2^(Fo^2^)+(0.1309P)^2^+0.0000P] where P=(Fo^2^+2Fc^2^)/3'
_refine_ls_weighting_scheme calc
_refine_ls_wR_factor_gt 0.2047
_refine_ls_wR_factor_ref 0.2297
_reflns_number_gt 3712
_reflns_number_total 10241
_reflns_threshold_expression >2sigma(I)
_cod_data_source_file cg401887b_si_002.cif
_cod_data_source_block shelx
_cod_original_sg_symbol_H-M P21/c
_cod_database_code 4510326

loop_
_symmetry_equiv_pos_as_xyz
'x, y, z'
'-x, y+1/2, -z+1/2'
'-x, -y, -z'
'x, -y-1/2, z-1/2'

loop_
_atom_site_label
_atom_site_type_symbol
_atom_site_fract_x
_atom_site_fract_y
_atom_site_fract_z
_atom_site_U_iso_or_equiv
_atom_site_adp_type
_atom_site_occupancy
_atom_site_symmetry_multiplicity
_atom_site_calc_flag
_atom_site_refinement_flags
Zn1 Zn -0.04730(6) 0.48228(3) 0.15296(2) 0.0581(2) Uani 1 1 d .
Zn2 Zn 0.15349(9) 0.34211(5) 0.24084(3) 0.0978(4) Uani 1 1 d .
S1 S 0.4296(5) 0.2949(4) 0.2909(3) 0.287(3) Uani 1 1 d .
O1 O 0.3434(9) 0.3316(6) 0.2472(4) 0.228(5) Uani 1 1 d .
O2 O 0.1561(6) 0.3316(4) 0.3308(2) 0.147(2) Uani 1 1 d .
O3 O 0.1733(7) 0.2100(5) 0.2465(3) 0.193(3) Uani 1 1 d .
O4 O 0.1526(5) 0.3314(3) 0.15738(18) 0.1146(19) Uani 1 1 d .
O5 O 0.0752(4) 0.4384(3) 0.10483(17) 0.0880(14) Uani 1 1 d .
O6 O -0.0364(4) 0.3464(2) 0.23471(17) 0.0854(13) Uani 1 1 d .
O7 O -0.1500(4) 0.3860(2) 0.15820(19) 0.0909(14) Uani 1 1 d .
O8 O 0.1801(4) 0.4671(2) 0.24693(18) 0.0854(14) Uani 1 1 d .
O9 O 0.0381(4) 0.5519(2) 0.20811(15) 0.0744(12) Uani 1 1 d .
O10 O 0.1314(4) 0.0521(2) 0.40342(16) 0.0780(12) Uani 1 1 d .
O11 O 0.1999(7) 0.1604(4) 0.3622(2) 0.156(3) Uani 1 1 d .
C1 C 0.3010(5) 0.4932(3) 0.4381(2) 0.0652(16) Uani 1 1 d .
H1 H 0.2311 0.5049 0.4147 0.078 Uiso 1 1 calc R
C2 C 0.3080(5) 0.4216(3) 0.4657(2) 0.0639(16) Uani 1 1 d .
H2 H 0.2442 0.3840 0.4600 0.077 Uiso 1 1 calc R
C3 C 0.4103(5) 0.3998(3) 0.5041(2) 0.0522(13) Uani 1 1 d .
C4 C 0.4974(5) 0.5393(3) 0.4841(2) 0.0532(14) Uani 1 1 d .
C5 C 0.3986(5) 0.5547(3) 0.44289(19) 0.0532(14) Uani 1 1 d .
C6 C 0.3959(5) 0.6294(3) 0.4121(2) 0.0591(15) Uani 1 1 d .
C7 C 0.4874(5) 0.6866(3) 0.4249(2) 0.0635(16) Uani 1 1 d .
H7 H 0.4859 0.7359 0.4041 0.076 Uiso 1 1 calc R
C8 C 0.4180(5) 0.3248(3) 0.5329(2) 0.0536(14) Uani 1 1 d .
C9 C 0.3294(5) 0.2562(3) 0.5232(2) 0.0600(15) Uani 1 1 d .
C10 C 0.2975(5) 0.2237(3) 0.4702(2) 0.0671(16) Uani 1 1 d .
H10 H 0.3289 0.2472 0.4389 0.080 Uiso 1 1 calc R
C11 C 0.2180(6) 0.1555(3) 0.4630(2) 0.0714(18) Uani 1 1 d .
C12 C 0.1663(5) 0.1237(3) 0.5094(2) 0.0654(16) Uani 1 1 d .
H12 H 0.1116 0.0796 0.5048 0.078 Uiso 1 1 calc R
C13 C 0.1954(5) 0.1568(3) 0.5615(2) 0.0616(15) Uani 1 1 d .
C14 C 0.2770(5) 0.2232(3) 0.5683(2) 0.0661(16) Uani 1 1 d .
H14 H 0.2963 0.2456 0.6041 0.079 Uiso 1 1 calc R
C15 C 0.3000(5) 0.6476(3) 0.3648(2) 0.0581(15) Uani 1 1 d .
C16 C 0.2525(5) 0.7268(3) 0.3580(2) 0.0604(15) Uani 1 1 d .
H16 H 0.2762 0.7682 0.3841 0.073 Uiso 1 1 calc R
C17 C 0.1678(5) 0.7456(3) 0.3116(2) 0.0598(15) Uani 1 1 d .
C18 C 0.1294(5) 0.6847(3) 0.2755(2) 0.0629(16) Uani 1 1 d .
H18 H 0.0698 0.6964 0.2464 0.075 Uiso 1 1 calc R
C19 C 0.1765(5) 0.6050(3) 0.2807(2) 0.0580(15) Uani 1 1 d .
C20 C 0.2660(5) 0.5872(3) 0.3248(2) 0.0601(15) Uani 1 1 d .
H20 H 0.3026 0.5349 0.3271 0.072 Uiso 1 1 calc R
C21 C 0.1289(5) 0.5349(3) 0.2422(2) 0.0640(16) Uani 1 1 d .
C22 C 0.1361(6) 0.3722(4) 0.1118(3) 0.084(2) Uani 1 1 d .
C23 C -0.1148(6) 0.3320(3) 0.1946(2) 0.0662(16) Uani 1 1 d .
C24 C 0.1844(7) 0.1205(4) 0.4044(3) 0.088(2) Uani 1 1 d .
C25 C 0.5525(16) 0.2648(13) 0.2628(9) 0.344(12) Uani 1 1 d .
H25A H 0.5317 0.2226 0.2349 0.516 Uiso 1 1 calc R
H25B H 0.6097 0.2424 0.2917 0.516 Uiso 1 1 calc R
H25C H 0.5880 0.3117 0.2454 0.516 Uiso 1 1 calc R
C26 C 0.499(2) 0.362(2) 0.3391(10) 0.47(2) Uani 1 1 d .
H26A H 0.4395 0.3883 0.3601 0.702 Uiso 1 1 calc R
H26B H 0.5412 0.4045 0.3198 0.702 Uiso 1 1 calc R
H26C H 0.5561 0.3323 0.3644 0.702 Uiso 1 1 calc R

loop_
_atom_site_aniso_label
_atom_site_aniso_U_11
_atom_site_aniso_U_22
_atom_site_aniso_U_33
_atom_site_aniso_U_23
_atom_site_aniso_U_13
_atom_site_aniso_U_12
Zn1 0.0869(5) 0.0335(3) 0.0467(4) 0.0021(3) -0.0315(3) 0.0047(3)
Zn2 0.1490(9) 0.0688(5) 0.0693(5) 0.0016(4) -0.0239(5) -0.0025(5)
S1 0.214(5) 0.351(8) 0.290(6) 0.020(6) -0.003(5) 0.075(5)
O1 0.226(9) 0.282(11) 0.171(7) 0.077(7) -0.009(6) 0.132(8)
O2 0.187(6) 0.143(5) 0.101(4) 0.014(4) -0.035(4) -0.015(4)
O3 0.228(8) 0.158(6) 0.181(7) 0.063(5) -0.041(6) 0.002(6)
O4 0.182(5) 0.107(4) 0.058(3) 0.016(3) 0.027(3) 0.080(4)
O5 0.121(4) 0.067(3) 0.075(3) 0.003(2) 0.003(3) 0.038(3)
O6 0.114(3) 0.061(2) 0.074(3) -0.004(2) -0.028(3) -0.029(2)
O7 0.118(4) 0.038(2) 0.108(3) 0.010(2) -0.039(3) -0.008(2)
O8 0.107(3) 0.040(2) 0.097(3) -0.020(2) -0.054(3) 0.015(2)
O9 0.100(3) 0.048(2) 0.065(2) -0.0046(18) -0.050(2) 0.003(2)
O10 0.105(3) 0.052(2) 0.068(2) -0.0077(19) -0.033(2) -0.031(2)
O11 0.279(8) 0.131(5) 0.057(3) -0.023(3) 0.003(4) -0.122(5)
C1 0.069(4) 0.060(3) 0.059(3) 0.007(3) -0.035(3) -0.024(3)
C2 0.081(4) 0.041(3) 0.061(3) 0.007(2) -0.039(3) -0.026(3)
C3 0.065(3) 0.040(3) 0.047(3) 0.006(2) -0.019(2) -0.019(2)
C4 0.070(3) 0.033(2) 0.050(3) 0.006(2) -0.027(3) -0.012(2)
C5 0.067(3) 0.041(3) 0.045(3) 0.004(2) -0.031(2) -0.009(2)
C6 0.076(4) 0.035(2) 0.058(3) 0.006(2) -0.037(3) -0.012(2)
C7 0.086(4) 0.042(3) 0.056(3) 0.005(2) -0.026(3) -0.022(3)
C8 0.067(3) 0.037(2) 0.050(3) 0.003(2) -0.033(3) -0.020(2)
C9 0.082(4) 0.045(3) 0.048(3) 0.001(2) -0.022(3) -0.017(3)
C10 0.096(4) 0.056(3) 0.046(3) 0.002(2) -0.013(3) -0.032(3)
C11 0.097(5) 0.050(3) 0.060(4) -0.006(3) -0.029(3) -0.026(3)
C12 0.089(4) 0.042(3) 0.061(4) 0.011(3) -0.014(3) -0.031(3)
C13 0.087(4) 0.048(3) 0.047(3) 0.009(2) -0.008(3) -0.022(3)
C14 0.086(4) 0.065(3) 0.043(3) 0.002(3) -0.019(3) -0.023(3)
C15 0.075(4) 0.048(3) 0.045(3) 0.002(2) -0.035(3) -0.010(3)
C16 0.076(4) 0.036(3) 0.062(3) -0.005(2) -0.031(3) -0.009(2)
C17 0.086(4) 0.034(2) 0.054(3) 0.000(2) -0.025(3) 0.006(3)
C18 0.078(4) 0.044(3) 0.059(3) 0.010(2) -0.036(3) -0.001(3)
C19 0.082(4) 0.040(3) 0.045(3) 0.004(2) -0.032(3) -0.004(2)
C20 0.076(4) 0.033(2) 0.065(3) 0.005(2) -0.028(3) -0.007(2)
C21 0.083(4) 0.045(3) 0.057(3) -0.005(2) -0.028(3) -0.004(3)
C22 0.110(5) 0.060(4) 0.076(4) -0.008(3) -0.019(4) 0.027(4)
C23 0.085(4) 0.048(3) 0.063(4) 0.003(3) -0.011(3) 0.004(3)
C24 0.129(6) 0.080(4) 0.050(4) -0.003(3) -0.020(4) -0.053(4)
C25 0.248(19) 0.43(3) 0.37(3) 0.03(2) 0.124(19) 0.16(2)
C26 0.30(3) 0.71(6) 0.35(3) -0.03(3) -0.19(2) 0.02(3)

loop_
_atom_type_symbol
_atom_type_description
_atom_type_scat_dispersion_real
_atom_type_scat_dispersion_imag
_atom_type_scat_source
C C 0.0030 0.0020 'International Tables Vol C Tables 4.2.6.8 and 6.1.1.4'
H H 0.0000 0.0000 'International Tables Vol C Tables 4.2.6.8 and 6.1.1.4'
O O 0.0110 0.0060 'International Tables Vol C Tables 4.2.6.8 and 6.1.1.4'
S S 0.1250 0.1230 'International Tables Vol C Tables 4.2.6.8 and 6.1.1.4'
Zn Zn 0.2840 1.4300 'International Tables Vol C Tables 4.2.6.8 and 6.1.1.4'

loop_
_geom_angle_atom_site_label_1
_geom_angle_atom_site_label_2
_geom_angle_atom_site_label_3
_geom_angle
_geom_angle_site_symmetry_1
_geom_angle_site_symmetry_3
O9 Zn1 O10 108.60(16) . 2
O9 Zn1 O7 132.99(18) . .
O10 Zn1 O7 105.08(18) 2 .
O9 Zn1 O5 106.40(19) . .
O10 Zn1 O5 96.67(17) 2 .
O7 Zn1 O5 101.15(19) . .
O4 Zn2 O8 98.2(2) . .
O4 Zn2 O6 91.2(2) . .
O8 Zn2 O6 96.37(16) . .
O4 Zn2 O1 88.7(3) . .
O8 Zn2 O1 86.3(3) . .
O6 Zn2 O1 177.3(3) . .
O4 Zn2 O3 88.2(3) . .
O8 Zn2 O3 164.4(2) . .
O6 Zn2 O3 97.7(2) . .
O1 Zn2 O3 79.6(3) . .
O4 Zn2 O2 170.6(2) . .
O8 Zn2 O2 91.0(2) . .
O6 Zn2 O2 89.6(2) . .
O1 Zn2 O2 90.0(3) . .
O3 Zn2 O2 82.4(3) . .
O1 S1 C25 109.7(10) . .
O1 S1 C26 116.5(11) . .
C25 S1 C26 96.9(12) . .
S1 O1 Zn2 131.6(6) . .
C22 O4 Zn2 142.9(4) . .
C22 O5 Zn1 127.5(4) . .
C23 O6 Zn2 132.0(4) . .
C23 O7 Zn1 116.5(4) . .
C21 O8 Zn2 143.7(4) . .
C21 O9 Zn1 129.3(3) . .
C24 O10 Zn1 136.4(4) . 2_545
C2 C1 C5 122.6(5) . .
C2 C1 H1 118.7 . .
C5 C1 H1 118.7 . .
C1 C2 C3 122.4(4) . .
C1 C2 H2 118.8 . .
C3 C2 H2 118.8 . .
C8 C3 C4 119.2(4) . 3_666
C8 C3 C2 122.5(4) . .
C4 C3 C2 118.1(4) 3_666 .
C5 C4 C3 120.7(4) . 3_666
C5 C4 C4 119.7(5) . 3_666
C3 C4 C4 119.5(5) 3_666 3_666
C6 C5 C4 119.1(4) . .
C6 C5 C1 123.8(4) . .
C4 C5 C1 117.0(4) . .
C7 C6 C5 118.2(4) . .
C7 C6 C15 119.3(4) . .
C5 C6 C15 122.5(4) . .
C6 C7 C8 124.0(5) . 3_666
C6 C7 H7 118.0 . .
C8 C7 H7 118.0 3_666 .
C3 C8 C7 118.6(4) . 3_666
C3 C8 C9 124.0(4) . .
C7 C8 C9 117.3(4) 3_666 .
C14 C9 C10 118.6(5) . .
C14 C9 C8 119.2(4) . .
C10 C9 C8 122.2(5) . .
C9 C10 C11 120.6(5) . .
C9 C10 H10 119.7 . .
C11 C10 H10 119.7 . .
C12 C11 C10 119.4(5) . .
C12 C11 C24 120.8(5) . .
C10 C11 C24 119.8(6) . .
C13 C12 C11 120.1(5) . .
C13 C12 H12 119.9 . .
C11 C12 H12 119.9 . .
C12 C13 C14 119.9(5) . .
C12 C13 C22 121.7(5) . 4_566
C14 C13 C22 118.2(5) . 4_566
C9 C14 C13 121.3(5) . .
C9 C14 H14 119.3 . .
C13 C14 H14 119.3 . .
C16 C15 C20 119.1(4) . .
C16 C15 C6 120.2(4) . .
C20 C15 C6 120.5(4) . .
C15 C16 C17 120.4(4) . .
C15 C16 H16 119.8 . .
C17 C16 H16 119.8 . .
C18 C17 C16 119.6(4) . .
C18 C17 C23 120.5(4) . 2
C16 C17 C23 119.7(4) . 2
C17 C18 C19 121.3(4) . .
C17 C18 H18 119.3 . .
C19 C18 H18 119.3 . .
C18 C19 C20 119.3(4) . .
C18 C19 C21 121.6(4) . .
C20 C19 C21 119.0(4) . .
C15 C20 C19 120.0(5) . .
C15 C20 H20 120.0 . .
C19 C20 H20 120.0 . .
O8 C21 O9 125.7(5) . .
O8 C21 C19 118.0(4) . .
O9 C21 C19 116.3(5) . .
O5 C22 O4 125.4(6) . .
O5 C22 C13 115.3(6) . 4_565
O4 C22 C13 119.3(5) . 4_565
O6 C23 O7 123.2(5) . .
O6 C23 C17 118.7(5) . 2_545
O7 C23 C17 118.1(5) . 2_545
O11 C24 O10 123.4(5) . .
O11 C24 C11 121.6(5) . .
O10 C24 C11 114.8(6) . .
S1 C25 H25A 109.5 . .
S1 C25 H25B 109.5 . .
H25A C25 H25B 109.5 . .
S1 C25 H25C 109.5 . .
H25A C25 H25C 109.5 . .
H25B C25 H25C 109.5 . .
S1 C26 H26A 109.5 . .
S1 C26 H26B 109.5 . .
H26A C26 H26B 109.5 . .
S1 C26 H26C 109.5 . .
H26A C26 H26C 109.5 . .
H26B C26 H26C 109.5 . .

loop_
_geom_bond_atom_site_label_1
_geom_bond_atom_site_label_2
_geom_bond_distance
_geom_bond_site_symmetry_2
Zn1 O9 1.905(3) .
Zn1 O10 1.920(3) 2
Zn1 O7 1.927(4) .
Zn1 O5 1.985(4) .
Zn2 O4 1.993(4) .
Zn2 O8 2.027(4) .
Zn2 O6 2.096(5) .
Zn2 O1 2.102(9) .
Zn2 O3 2.129(8) .
Zn2 O2 2.145(6) .
S1 O1 1.468(8) .
S1 C25 1.645(15) .
S1 C26 1.71(3) .
O4 C22 1.266(7) .
O5 C22 1.259(7) .
O6 C23 1.251(6) .
O7 C23 1.259(6) .
O8 C21 1.225(6) .
O9 C21 1.261(6) .
O10 C24 1.242(7) .
O10 Zn1 1.920(3) 2_545
O11 C24 1.217(7) .
C1 C2 1.320(7) .
C1 C5 1.458(7) .
C1 H1 0.9300 .
C2 C3 1.431(6) .
C2 H2 0.9300 .
C3 C8 1.381(6) .
C3 C4 1.423(6) 3_666
C4 C5 1.422(6) .
C4 C3 1.423(6) 3_666
C4 C4 1.466(9) 3_666
C5 C6 1.401(6) .
C6 C7 1.379(6) .
C6 C15 1.503(6) .
C7 C8 1.395(6) 3_666
C7 H7 0.9300 .
C8 C7 1.395(6) 3_666
C8 C9 1.477(6) .
C9 C14 1.371(7) .
C9 C10 1.381(7) .
C10 C11 1.403(7) .
C10 H10 0.9300 .
C11 C12 1.386(8) .
C11 C24 1.518(8) .
C12 C13 1.360(7) .
C12 H12 0.9300 .
C13 C14 1.396(7) .
C13 C22 1.492(8) 4_566
C14 H14 0.9300 .
C15 C16 1.377(7) .
C15 C20 1.385(6) .
C16 C17 1.414(6) .
C16 H16 0.9300 .
C17 C18 1.342(6) .
C17 C23 1.506(7) 2
C18 C19 1.380(6) .
C18 H18 0.9300 .
C19 C20 1.405(6) .
C19 C21 1.512(6) .
C20 H20 0.9300 .
C22 C13 1.492(8) 4_565
C23 C17 1.506(7) 2_545
C25 H25A 0.9600 .
C25 H25B 0.9600 .
C25 H25C 0.9600 .
C26 H26A 0.9600 .
C26 H26B 0.9600 .
C26 H26C 0.9600 .

loop_
_geom_torsion_atom_site_label_1
_geom_torsion_atom_site_label_2
_geom_torsion_atom_site_label_3
_geom_torsion_atom_site_label_4
_geom_torsion
_geom_torsion_site_symmetry_1
_geom_torsion_site_symmetry_4
C25 S1 O1 Zn2 153.7(11) . .
C26 S1 O1 Zn2 -97.7(14) . .
O4 Zn2 O1 S1 -147.3(9) . .
O8 Zn2 O1 S1 114.3(9) . .
O6 Zn2 O1 S1 -59(6) . .
O3 Zn2 O1 S1 -59.0(9) . .
O2 Zn2 O1 S1 23.3(9) . .
O8 Zn2 O4 C22 -21.7(9) . .
O6 Zn2 O4 C22 74.9(9) . .
O1 Zn2 O4 C22 -107.8(9) . .
O3 Zn2 O4 C22 172.6(9) . .
O2 Zn2 O4 C22 169.7(13) . .
O9 Zn1 O5 C22 90.3(5) . .
O10 Zn1 O5 C22 -158.0(5) 2 .
O7 Zn1 O5 C22 -51.2(6) . .
O4 Zn2 O6 C23 11.2(5) . .
O8 Zn2 O6 C23 109.6(5) . .
O1 Zn2 O6 C23 -78(6) . .
O3 Zn2 O6 C23 -77.1(5) . .
O2 Zn2 O6 C23 -159.4(5) . .
O9 Zn1 O7 C23 -42.9(6) . .
O10 Zn1 O7 C23 -177.5(4) 2 .
O5 Zn1 O7 C23 82.4(5) . .
O4 Zn2 O8 C21 81.1(7) . .
O6 Zn2 O8 C21 -11.0(7) . .
O1 Zn2 O8 C21 169.3(7) . .
O3 Zn2 O8 C21 -165.3(9) . .
O2 Zn2 O8 C21 -100.7(7) . .
O10 Zn1 O9 C21 -157.7(5) 2 .
O7 Zn1 O9 C21 68.8(6) . .
O5 Zn1 O9 C21 -54.6(5) . .
C5 C1 C2 C3 2.2(10) . .
C1 C2 C3 C8 -179.8(6) . .
C1 C2 C3 C4 5.1(9) . 3_666
C3 C4 C5 C6 2.8(8) 3_666 .
C4 C4 C5 C6 -178.8(6) 3_666 .
C3 C4 C5 C1 -173.0(5) 3_666 .
C4 C4 C5 C1 5.3(9) 3_666 .
C2 C1 C5 C6 176.9(6) . .
C2 C1 C5 C4 -7.5(9) . .
C4 C5 C6 C7 -2.7(8) . .
C1 C5 C6 C7 172.9(6) . .
C4 C5 C6 C15 175.2(5) . .
C1 C5 C6 C15 -9.2(9) . .
C5 C6 C7 C8 -0.7(9) . 3_666
C15 C6 C7 C8 -178.7(6) . 3_666
C4 C3 C8 C7 3.8(8) 3_666 3_666
C2 C3 C8 C7 -171.3(5) . 3_666
C4 C3 C8 C9 -178.5(5) 3_666 .
C2 C3 C8 C9 6.5(9) . .
C3 C8 C9 C14 -127.3(6) . .
C7 C8 C9 C14 50.5(8) 3_666 .
C3 C8 C9 C10 52.9(9) . .
C7 C8 C9 C10 -129.3(6) 3_666 .
C14 C9 C10 C11 -3.3(9) . .
C8 C9 C10 C11 176.5(5) . .
C9 C10 C11 C12 3.5(9) . .
C9 C10 C11 C24 -179.8(6) . .
C10 C11 C12 C13 -2.0(9) . .
C24 C11 C12 C13 -178.7(6) . .
C11 C12 C13 C14 0.3(9) . .
C11 C12 C13 C22 176.3(6) . 4_566
C10 C9 C14 C13 1.6(9) . .
C8 C9 C14 C13 -178.2(5) . .
C12 C13 C14 C9 -0.1(9) . .
C22 C13 C14 C9 -176.2(6) 4_566 .
C7 C6 C15 C16 -41.1(8) . .
C5 C6 C15 C16 141.0(6) . .
C7 C6 C15 C20 133.3(6) . .
C5 C6 C15 C20 -44.7(9) . .
C20 C15 C16 C17 1.6(9) . .
C6 C15 C16 C17 176.0(6) . .
C15 C16 C17 C18 3.3(9) . .
C15 C16 C17 C23 178.8(5) . 2
C16 C17 C18 C19 -4.2(9) . .
C23 C17 C18 C19 -179.7(5) 2 .
C17 C18 C19 C20 0.3(9) . .
C17 C18 C19 C21 176.6(6) . .
C16 C15 C20 C19 -5.4(9) . .
C6 C15 C20 C19 -179.9(5) . .
C18 C19 C20 C15 4.6(9) . .
C21 C19 C20 C15 -171.8(5) . .
Zn2 O8 C21 O9 -32.4(11) . .
Zn2 O8 C21 C19 146.9(5) . .
Zn1 O9 C21 O8 -1.2(10) . .
Zn1 O9 C21 C19 179.5(4) . .
C18 C19 C21 O8 175.5(6) . .
C20 C19 C21 O8 -8.2(9) . .
C18 C19 C21 O9 -5.2(9) . .
C20 C19 C21 O9 171.2(6) . .
Zn1 O5 C22 O4 -18.1(10) . .
Zn1 O5 C22 C13 163.9(4) . 4_565
Zn2 O4 C22 O5 -23.5(14) . .
Zn2 O4 C22 C13 154.5(6) . 4_565
Zn2 O6 C23 O7 -85.3(7) . .
Zn2 O6 C23 C17 93.1(6) . 2_545
Zn1 O7 C23 O6 17.4(8) . .
Zn1 O7 C23 C17 -161.0(4) . 2_545
Zn1 O10 C24 O11 -4.2(14) 2_545 .
Zn1 O10 C24 C11 169.9(4) 2_545 .
C12 C11 C24 O11 158.8(8) . .
C10 C11 C24 O11 -17.8(12) . .
C12 C11 C24 O10 -15.3(10) . .
C10 C11 C24 O10 168.0(6) . .

loop_
_platon_squeeze_void_nr
_platon_squeeze_void_average_x
_platon_squeeze_void_average_y
_platon_squeeze_void_average_z
_platon_squeeze_void_volume
_platon_squeeze_void_count_electrons
_platon_squeeze_void_content
1 -0.038 0.015 -0.016 2174 679 ' '
